data_2007625
loop_
_publ_author_name
'Sood, Geeta'
'Schwalbe, Carl H.'
'Fraser, William'

_publ_section_title
;
 7-(Carboxymethyl)-6-chloropurine Ethyl Ester
;
_journal_issue 9
_journal_name_full 'Acta Crystallographica Section C'
_journal_page_first 1316
_journal_page_last 1318
_journal_paper_doi 10.1107/S010827019800345X
_journal_volume 54
_journal_year 1998
_chemical_formula_analytical 'C9 H9 Cl N4 O2'
_chemical_formula_moiety 'C9 H9 Cl N4 O2'
_chemical_formula_structural 'C9 H9 Cl N4 O2'
_chemical_formula_sum 'C9 H9 Cl N4 O2'
_chemical_formula_weight 240.65
_chemical_melting_point 381.5(15)
_chemical_name_systematic
;
6-Chloro-7-(carboxymethyl)purine Ethyl Ester
;
_space_group_IT_number 14
_symmetry_cell_setting monoclinic
_symmetry_space_group_name_Hall '-P 2ybc'
_symmetry_space_group_name_H-M 'P 1 21/c 1'
_audit_creation_method SHELXL
_cell_angle_alpha 90.00
_cell_angle_beta 91.006(11)
_cell_angle_gamma 90.00
_cell_formula_units_Z 4
_cell_length_a 7.7244(6)
_cell_length_b 9.9912(14)
_cell_length_c 13.820(3)
_cell_measurement_reflns_used 25
_cell_measurement_temperature 293(2)
_cell_measurement_theta_max 40.7
_cell_measurement_theta_min 22.1
_cell_volume 1066.4(3)
_computing_cell_refinement 'CAD-4 Software'
_computing_data_collection 'CAD-4 Software (Enraf-Nonius, 1989)'
_computing_data_reduction 'CADABS (Gould & Smith, 1986)'
_computing_molecular_graphics 'ORTEPII (Johnson, 1976)'
_computing_publication_material SHELXL93
_computing_structure_refinement 'SHELXL93 (Sheldrick, 1993)'
_computing_structure_solution 'MULTAN84 (Main et al., 1984)'
_diffrn_ambient_temperature 293(2)
_diffrn_measurement_device 'Enraf-Nonius CAD4'
_diffrn_measurement_method \w/2\q
_diffrn_radiation_monochromator graphite
_diffrn_radiation_source 'fine-focus sealed tube'
_diffrn_radiation_type CuK\a
_diffrn_radiation_wavelength 1.54178
_diffrn_reflns_av_R_equivalents 0.050
_diffrn_reflns_av_sigmaI/netI 0.0423
_diffrn_reflns_limit_h_max 9
_diffrn_reflns_limit_h_min 0
_diffrn_reflns_limit_k_max 11
_diffrn_reflns_limit_k_min -11
_diffrn_reflns_limit_l_max 16
_diffrn_reflns_limit_l_min -16
_diffrn_reflns_number 3928
_diffrn_reflns_theta_max 66.94
_diffrn_reflns_theta_min 5.46
_diffrn_standards_decay_% 3
_diffrn_standards_interval_time 120
_diffrn_standards_number 3
_exptl_absorpt_coefficient_mu 3.134
_exptl_absorpt_correction_T_max 0.534
_exptl_absorpt_correction_T_min 0.463
_exptl_absorpt_correction_type 'empirical via \y scans, North et al. (1968)'
_exptl_crystal_colour 'pale yellow'
_exptl_crystal_density_diffrn 1.499
_exptl_crystal_density_method 'not measured'
_exptl_crystal_description hexagonal
_exptl_crystal_F_000 496
_exptl_crystal_size_max 0.35
_exptl_crystal_size_mid 0.20
_exptl_crystal_size_min 0.20
_refine_diff_density_max 0.225
_refine_diff_density_min -0.256
_refine_ls_extinction_coef 0.0068(4)
_refine_ls_extinction_method SHELXL93
_refine_ls_goodness_of_fit_all 1.071
_refine_ls_goodness_of_fit_obs 1.085
_refine_ls_hydrogen_treatment refall
_refine_ls_matrix_type full
_refine_ls_number_parameters 182
_refine_ls_number_reflns 1898
_refine_ls_number_restraints 0
_refine_ls_restrained_S_all 1.071
_refine_ls_restrained_S_obs 1.085
_refine_ls_R_factor_all 0.038
_refine_ls_R_factor_obs .034
_refine_ls_shift/esd_max 0.000
_refine_ls_shift/esd_mean 0.000
_refine_ls_structure_factor_coef Fsqd
_refine_ls_weighting_details 'w = 1/[\s^2^(Fo^2^)+(0.0286P)^2^+0.2806P] where P = (Fo^2^+2Fc^2^)/3'
_refine_ls_weighting_scheme calc
_refine_ls_wR_factor_all 0.082
_refine_ls_wR_factor_obs .079
_reflns_number_observed 1733
_reflns_number_total 1898
_reflns_observed_criterion I>2\s(I)
_cod_data_source_file ha1208.cif
_cod_data_source_block ha1208
_cod_depositor_comments
;
The following automatic conversions were performed:

'_chemical_melting_point' value '380-383 K' was changed to
'381.5(15)' - the average value was taken and precision was
estimated.

Automatic conversion script
Id: cif_fix_values 1646 2011-03-28 12:23:43Z adriana 

The following automatic conversions were performed:

'_chemical_melting_point' value '380-383 K' was changed to
'381.5(15)' - the average value was taken and precision was
estimated.

Automatic conversion script
Id: cif_fix_values 1715 2011-07-08 13:25:40Z adriana 

The following automatic conversions were performed:

'_refine_ls_weighting_scheme' value 'calc w =
1/[\s^2^(Fo^2^)+(0.0286P)^2^+0.2806P] where P = (Fo^2^+2Fc^2^)/3' was
changed to 'calc'. New tag '_refine_ls_weighting_details' was
created. The value of the new tag was set to 'w =
1/[\s^2^(Fo^2^)+(0.0286P)^2^+0.2806P] where P = (Fo^2^+2Fc^2^)/3'.

Automatic conversion script
Id: cif_fix_values 3143 2015-03-26 13:38:13Z robertas 
;
_cod_original_sg_symbol_H-M 'P 21/c'
_cod_database_code 2007625

loop_
_symmetry_equiv_pos_as_xyz
'x, y, z'
'-x, y+1/2, -z+1/2'
'-x, -y, -z'
'x, -y-1/2, z-1/2'

loop_
_atom_site_aniso_label
_atom_site_aniso_U_11
_atom_site_aniso_U_22
_atom_site_aniso_U_33
_atom_site_aniso_U_12
_atom_site_aniso_U_13
_atom_site_aniso_U_23
N1 .0457(7) .0434(8) .0489(7) .0009(6) .0077(6) .0069(6)
C2 .0456(8) .0366(10) .0625(10) -.0005(7) .0030(7) .0043(8)
N3 .0488(7) .0371(8) .0561(8) .0036(6) .0019(6) -.0060(7)
C4 .0381(7) .0388(9) .0410(7) .0061(6) .0013(6) -.0031(7)
C5 .0323(6) .0343(8) .0361(7) .0040(6) -.0005(5) .0015(6)
C6 .0363(7) .0400(9) .0368(7) .0050(6) .0021(6) -.0005(6)
Cl6 .0701(3) .0530(3) .0470(2) .0036(2) .0170(2) -.0105(2)
N7 .0397(6) .0360(8) .0385(6) .0016(5) .0024(5) .0025(5)
C8 .0503(9) .0522(11) .0417(8) .0023(8) .0109(7) .0042(8)
N9 .0594(8) .0541(10) .0423(7) .0068(7) .0130(6) -.0043(7)
C10 .0444(8) .0369(10) .0482(9) -.0045(7) -.0029(7) .0019(7)
C11 .0500(8) .0360(10) .0384(7) -.0023(7) -.0028(6) -.0008(6)
O12 .0730(8) .0460(8) .0629(7) .0081(7) -.0151(6) -.0178(6)
O13 .0464(6) .0440(7) .0554(6) .0041(5) -.0090(5) -.0106(5)
C14 .0426(9) .0633(14) .0694(12) .0066(9) -.0051(8) -.0125(10)
C15 .0630(12) .068(2) .0566(11) .0212(11) -.0065(9) -.0049(10)

loop_
_atom_site_label
_atom_site_fract_x
_atom_site_fract_y
_atom_site_fract_z
_atom_site_U_iso_or_equiv
_atom_site_thermal_displace_type
_atom_site_calc_flag
_atom_site_refinement_flags
_atom_site_occupancy
_atom_site_disorder_group
_atom_site_type_symbol
N1 .2065(2) -.0498(2) .02259(9) .0459(3) Uani d . 1 . N
C2 .2379(2) -.1459(2) -.04293(13) .0482(4) Uani d . 1 . C
H2 .198(3) -.232(2) -.0271(14) .056(5) Uiso d . 1 . H
N3 .3185(2) -.1340(2) -.12607(10) .0473(3) Uani d . 1 . N
C4 .3735(2) -.0099(2) -.14356(10) .0393(4) Uani d . 1 . C
C5 .3497(2) .0980(2) -.08048(10) .0343(3) Uani d . 1 . C
C6 .2610(2) .0710(2) .00338(10) .0377(3) Uani d . 1 . C
Cl6 .21751(6) .19561(5) .08640(3) .0565(2) Uani d . 1 . Cl
N7 .4250(2) .20669(14) -.12380(9) .0381(3) Uani d . 1 . N
C8 .4874(2) .1593(2) -.20885(11) .0480(4) Uani d . 1 . C
H8 .540(2) .224(2) -.2509(13) .050(5) Uiso d . 1 . H
N9 .4604(2) .0323(2) -.22416(9) .0518(4) Uani d . 1 . N
C10 .4377(2) .3433(2) -.08861(12) .0432(4) Uani d . 1 . C
H10A .515(3) .391(2) -.1279(14) .056(5) Uiso d . 1 . H
H10B .481(2) .348(2) -.0229(13) .049(5) Uiso d . 1 . H
C11 .2718(2) .4222(2) -.09387(10) .0415(4) Uani d . 1 . C
O12 .2518(2) .52167(14) -.04685(9) .0608(4) Uani d . 1 . O
O13 .15634(14) .37145(13) -.15531(8) .0487(3) Uani d . 1 . O
C14 -.0050(2) .4481(2) -.1694(2) .0585(5) Uani d . 1 . C
H14A -.047(3) .472(2) -.1035(16) .068(6) Uiso d . 1 . H
H14B -.086(3) .382(3) -.1948(17) .080(7) Uiso d . 1 . H
C15 .0219(3) .5679(3) -.2322(2) .0626(6) Uani d . 1 . C
H15A -.090(4) .609(3) -.2457(17) .086(7) Uiso d . 1 . H
H15B .060(4) .540(3) -.295(2) .096(8) Uiso d . 1 . H
H15C .101(4) .631(3) -.1998(19) .090(8) Uiso d . 1 . H

loop_
_atom_type_symbol
_atom_type_description
_atom_type_scat_dispersion_real
_atom_type_scat_dispersion_imag
_atom_type_scat_source
C C 0.0181 0.0091 'International Tables Vol C Tables 4.2.6.8 and 6.1.1.4'
H H 0.0000 0.0000 'International Tables Vol C Tables 4.2.6.8 and 6.1.1.4'
Cl Cl 0.3639 0.7018 'International Tables Vol C Tables 4.2.6.8 and 6.1.1.4'
N N 0.0311 0.0180 'International Tables Vol C Tables 4.2.6.8 and 6.1.1.4'
O O 0.0492 0.0322 'International Tables Vol C Tables 4.2.6.8 and 6.1.1.4'

loop_
_geom_angle_atom_site_label_1
_geom_angle_atom_site_label_2
_geom_angle_atom_site_label_3
_geom_angle
_geom_angle_publ_flag
C6 N1 C2 117.38(14) yes
N3 C2 N1 127.9(2) yes
C2 N3 C4 113.44(14) yes
N3 C4 N9 126.35(15) ?
N3 C4 C5 123.84(14) yes
N9 C4 C5 109.81(15) ?
N7 C5 C6 137.61(14) ?
N7 C5 C4 106.03(12) ?
C6 C5 C4 116.36(15) yes
N1 C6 C5 121.06(14) yes
N1 C6 Cl6 117.58(11) ?
C5 C6 Cl6 121.36(13) ?
C8 N7 C5 105.05(14) yes
C8 N7 C10 126.37(14) ?
C5 N7 C10 128.59(13) ?
N9 C8 N7 114.9(2) yes
C8 N9 C4 104.24(13) yes
N7 C10 C11 115.07(13) ?
O12 C11 O13 125.0(2) ?
O12 C11 C10 121.70(15) ?
O13 C11 C10 113.24(14) ?
C11 O13 C14 116.45(14) ?
O13 C14 C15 111.6(2) ?

loop_
_geom_bond_atom_site_label_1
_geom_bond_atom_site_label_2
_geom_bond_site_symmetry_2
_geom_bond_distance
_geom_bond_publ_flag
N1 C6 . 1.308(2) ?
N1 C2 . 1.344(2) ?
C2 N3 . 1.322(2) ?
N3 C4 . 1.333(2) ?
C4 N9 . 1.376(2) ?
C4 C5 . 1.401(2) ?
C5 N7 . 1.374(2) ?
C5 C6 . 1.383(2) ?
C6 Cl6 . 1.730(2) yes
N7 C8 . 1.363(2) ?
N7 C10 . 1.451(2) ?
C8 N9 . 1.303(3) ?
C10 C11 . 1.505(2) ?
C11 O12 . 1.199(2) ?
C11 O13 . 1.321(2) ?
O13 C14 . 1.473(2) ?
C14 C15 . 1.495(3) ?

loop_
_geom_hbond_atom_site_label_D
_geom_hbond_atom_site_label_H
_geom_hbond_atom_site_label_A
_geom_hbond_site_symmetry_A
_geom_hbond_distance_DH
_geom_hbond_distance_HA
_geom_hbond_distance_DA
_geom_hbond_angle_DHA
_geom_hbond_publ_flag
C2 H2 O12 1_545 0.94(2) 2.51(2) 3.324(2) 145(2) yes
C8 H8 N3 2_654 0.96(2) 2.49(2) 3.442(2) 173(2) yes

loop_
_geom_torsion_atom_site_label_1
_geom_torsion_atom_site_label_2
_geom_torsion_atom_site_label_3
_geom_torsion_atom_site_label_4
_geom_torsion
_geom_torsion_publ_flag
C6 N1 C2 N3 0.1(3) ?
N1 C2 N3 C4 0.3(3) ?
C2 N3 C4 N9 -179.66(15) ?
C2 N3 C4 C5 0.3(2) ?
N3 C4 C5 N7 179.57(14) ?
N9 C4 C5 N7 -0.5(2) ?
N3 C4 C5 C6 -1.1(2) ?
N9 C4 C5 C6 178.84(13) ?
C2 N1 C6 C5 -1.0(2) ?
C2 N1 C6 Cl6 178.86(12) ?
N7 C5 C6 N1 -179.5(2) ?
C4 C5 C6 N1 1.4(2) ?
N7 C5 C6 Cl6 0.7(2) ?
C4 C5 C6 Cl6 -178.38(11) ?
C6 C5 N7 C8 -178.7(2) ?
C4 C5 N7 C8 0.4(2) ?
C6 C5 N7 C10 1.3(3) ?
C4 C5 N7 C10 -179.56(14) ?
C5 N7 C8 N9 -0.2(2) ?
C10 N7 C8 N9 179.8(2) ?
N7 C8 N9 C4 -0.1(2) ?
N3 C4 N9 C8 -179.7(2) ?
C5 C4 N9 C8 0.4(2) ?
C8 N7 C10 C11 106.1(2) yes
C5 N7 C10 C11 -73.9(2) ?
N7 C10 C11 O12 161.3(2) yes
N7 C10 C11 O13 -19.7(2) yes
O12 C11 O13 C14 3.0(3) ?
C10 C11 O13 C14 -176.01(15) ?
C11 O13 C14 C15 76.3(2) yes

loop_
_cod_related_entry_id
_cod_related_entry_database
_cod_related_entry_code
1 ChemSpider 21136893
